data_7249320
loop_
_publ_author_name
'Wang, Weizhou'
'Ji, Baoming'

_publ_section_title
;
 The C--I&#x22EF;O halogen bonding in crown ether chemistry
;
_journal_issue 38
_journal_name_full CrystEngComm
_journal_page_first 5309
_journal_page_last 5313
_journal_paper_doi 10.1039/D4CE00853G
_journal_volume 26
_journal_year 2024
_chemical_formula_sum 'C16 H20 F4 I2 O5'
_chemical_formula_weight 622.12
_space_group_IT_number 14
_space_group_name_Hall '-P 2ybc'
_space_group_name_H-M_alt 'P 1 21/c 1'
_symmetry_cell_setting monoclinic
_symmetry_space_group_name_H-M 'P 1 21/c 1'
_atom_sites_solution_hydrogens geom
_atom_sites_solution_primary direct
_atom_sites_solution_secondary difmap
_audit_creation_method SHELXL-97
_audit_update_record
;
2023-07-17 deposited with the CCDC.	2024-09-11 downloaded from the CCDC.
;
_cell_angle_alpha 90.00
_cell_angle_beta 100.287(13)
_cell_angle_gamma 90.00
_cell_formula_units_Z 4
_cell_length_a 12.3775(18)
_cell_length_b 7.6176(10)
_cell_length_c 22.623(3)
_cell_measurement_reflns_used 2860
_cell_measurement_temperature 295(2)
_cell_measurement_theta_max 28.8060
_cell_measurement_theta_min 3.4690
_cell_volume 2098.8(5)
_computing_cell_refinement 'Bruker FRAMBO'
_computing_data_collection 'Bruker FRAMBO'
_computing_data_reduction 'Bruker SAINT'
_computing_molecular_graphics 'Bruker SHELXTL'
_computing_publication_material 'Bruker SHELXTL'
_computing_structure_refinement 'SHELXL-97 (Sheldrick, 1997)'
_computing_structure_solution 'SHELXS-97 (Sheldrick, 1990)'
_diffrn_ambient_temperature 295(2)
_diffrn_detector_area_resol_mean 16.2542
_diffrn_measured_fraction_theta_full 0.996
_diffrn_measured_fraction_theta_max 0.996
_diffrn_measurement_device_type 'Xcalibur, Eos, Gemini'
_diffrn_measurement_method 'phi and omega scans'
_diffrn_radiation_monochromator graphite
_diffrn_radiation_source 'Enhance (Mo) X-ray Source'
_diffrn_radiation_type MoK\a
_diffrn_radiation_wavelength 0.71073
_diffrn_reflns_av_R_equivalents 0.1102
_diffrn_reflns_av_sigmaI/netI 0.1031
_diffrn_reflns_limit_h_max 9
_diffrn_reflns_limit_h_min -14
_diffrn_reflns_limit_k_max 9
_diffrn_reflns_limit_k_min -8
_diffrn_reflns_limit_l_max 27
_diffrn_reflns_limit_l_min -27
_diffrn_reflns_number 8868
_diffrn_reflns_theta_full 25.50
_diffrn_reflns_theta_max 25.50
_diffrn_reflns_theta_min 3.15
_diffrn_standards_number 0
_exptl_absorpt_coefficient_mu 3.054
_exptl_absorpt_correction_T_max 0.7499
_exptl_absorpt_correction_T_min 0.3746
_exptl_absorpt_correction_type multi-scan
_exptl_absorpt_process_details
;
CrysAlisPro, Agilent Technologies,
Version 1.171.36.32 (release 02-08-2013 CrysAlis171 .NET)
(compiled Aug  2 2013,16:46:58)
Empirical absorption correction using spherical harmonics,
 implemented in SCALE3 ABSPACK scaling algorithm.
;
_exptl_crystal_colour colourless
_exptl_crystal_density_diffrn 1.969
_exptl_crystal_density_method 'not measured'
_exptl_crystal_description block
_exptl_crystal_F_000 1192
_exptl_crystal_size_max 0.40
_exptl_crystal_size_mid 0.30
_exptl_crystal_size_min 0.10
_refine_diff_density_max 1.965
_refine_diff_density_min -1.801
_refine_diff_density_rms 0.381
_refine_ls_extinction_coef 0.0061(10)
_refine_ls_extinction_expression Fc^*^=kFc[1+0.001xFc^2^\l^3^/sin(2\q)]^-1/4^
_refine_ls_extinction_method SHELXL
_refine_ls_goodness_of_fit_ref 1.128
_refine_ls_hydrogen_treatment constr
_refine_ls_matrix_type full
_refine_ls_number_parameters 238
_refine_ls_number_reflns 3884
_refine_ls_number_restraints 37
_refine_ls_restrained_S_all 1.124
_refine_ls_R_factor_all 0.1262
_refine_ls_R_factor_gt 0.0878
_refine_ls_shift/su_max 0.001
_refine_ls_shift/su_mean 0.000
_refine_ls_structure_factor_coef Fsqd
_refine_ls_weighting_details 'calc w=1/[\s^2^(Fo^2^)+(0.2000P)^2^+6.3105P] where P=(Fo^2^+2Fc^2^)/3'
_refine_ls_weighting_scheme calc
_refine_ls_wR_factor_gt 0.2460
_refine_ls_wR_factor_ref 0.3317
_reflns_number_gt 2728
_reflns_number_total 3884
_reflns_threshold_expression >2sigma(I)
_cod_data_source_file d4ce00853g2.cif
_cod_data_source_block C5-I12
_cod_depositor_comments
;
The following automatic conversions were performed:

data item '_symmetry_cell_setting' value 'Monoclinic' was changed to
'monoclinic' in accordance with the
/home/data/users/saulius/crontab/automatic-downloads/rss-feeds/RSC/lib/dictionaries/cif_core.dic
dictionary named 'cif_core.dic' version 2.4.2 last updated on
2011-04-26.

Automatic conversion script
Id: cif_fix_values 8170 2020-07-09 18:12:32Z antanas 

 Adding full bibliography for 7249319--7249331.cif.
;
_cod_original_sg_symbol_H-M P2(1)/c
_cod_database_code 7249320

loop_
_symmetry_equiv_pos_as_xyz
'x, y, z'
'-x, y+1/2, -z+1/2'
'-x, -y, -z'
'x, -y-1/2, z-1/2'

loop_
_atom_site_label
_atom_site_type_symbol
_atom_site_fract_x
_atom_site_fract_y
_atom_site_fract_z
_atom_site_U_iso_or_equiv
_atom_site_adp_type
_atom_site_occupancy
_atom_site_symmetry_multiplicity
_atom_site_calc_flag
_atom_site_refinement_flags
_atom_site_disorder_assembly
_atom_site_disorder_group
C13 C 0.6913(11) 0.3365(18) 0.6561(7) 0.106(5) Uani 0.648(14) 1 d PGU A 1
H13A H 0.6629 0.3116 0.6925 0.127 Uiso 0.648(14) 1 calc PR A 1
H13B H 0.6845 0.2329 0.6308 0.127 Uiso 0.648(14) 1 calc PR A 1
C14 C 0.6357(8) 0.4961(14) 0.6229(6) 0.098(5) Uani 0.648(14) 1 d PGU A 1
H14A H 0.6581 0.6023 0.6455 0.118 Uiso 0.648(14) 1 calc PR A 1
H14B H 0.6567 0.5065 0.5838 0.118 Uiso 0.648(14) 1 calc PR A 1
C15 C 0.4662(10) 0.5847(17) 0.5692(6) 0.114(5) Uani 0.648(14) 1 d PGU A 1
H15A H 0.3892 0.5533 0.5587 0.137 Uiso 0.648(14) 1 calc PR A 1
H15B H 0.4996 0.5707 0.5338 0.137 Uiso 0.648(14) 1 calc PR A 1
C16 C 0.4773(12) 0.773(2) 0.5906(7) 0.091(4) Uani 0.648(14) 1 d PGU A 1
H16A H 0.5526 0.7960 0.6097 0.109 Uiso 0.648(14) 1 calc PR A 1
H16B H 0.4590 0.8519 0.5566 0.109 Uiso 0.648(14) 1 calc PR A 1
O5 O 0.5200(8) 0.4733(15) 0.6164(5) 0.094(4) Uani 0.648(14) 1 d PGU A 1
C13' C 0.6914(11) 0.3341(18) 0.6571(7) 0.106(5) Uani 0.352(14) 1 d PG A 2
H13C H 0.6482 0.3998 0.6814 0.127 Uiso 0.352(14) 1 calc PR A 2
H13D H 0.6924 0.2126 0.6700 0.127 Uiso 0.352(14) 1 calc PR A 2
C14' C 0.6349(11) 0.3441(17) 0.5921(6) 0.098(5) Uani 0.352(14) 1 d PG A 2
H14C H 0.6858 0.3111 0.5660 0.118 Uiso 0.352(14) 1 calc PR A 2
H14D H 0.5732 0.2637 0.5850 0.118 Uiso 0.352(14) 1 calc PR A 2
C15' C 0.4872(9) 0.5692(16) 0.5838(6) 0.114(5) Uani 0.352(14) 1 d PG A 2
H15C H 0.4641 0.5061 0.6167 0.137 Uiso 0.352(14) 1 calc PR A 2
H15D H 0.4374 0.5395 0.5470 0.137 Uiso 0.352(14) 1 calc PR A 2
C16' C 0.4841(12) 0.7649(19) 0.5949(7) 0.091(4) Uani 0.352(14) 1 d PG A 2
H16C H 0.5563 0.8048 0.6142 0.109 Uiso 0.352(14) 1 calc PR A 2
H16D H 0.4647 0.8261 0.5569 0.109 Uiso 0.352(14) 1 calc PR A 2
O5' O 0.5972(9) 0.5203(15) 0.5791(6) 0.094(4) Uani 0.352(14) 1 d PG A 2
C1 C 0.8547(11) 0.7502(16) 0.4633(6) 0.056(3) Uani 1 1 d . . .
C2 C 0.7854(10) 0.7962(17) 0.5027(7) 0.064(3) Uani 1 1 d . . .
C3 C 0.8255(10) 0.8354(17) 0.5601(6) 0.060(3) Uani 1 1 d . . .
C4 C 0.9383(9) 0.8225(15) 0.5810(5) 0.048(3) Uani 1 1 d . . .
C5 C 1.0096(9) 0.7750(13) 0.5442(5) 0.046(3) Uani 1 1 d . . .
C6 C 0.9637(10) 0.7464(14) 0.4816(5) 0.053(3) Uani 1 1 d . . .
C7 C 0.4231(11) 0.970(2) 0.6610(7) 0.080(4) Uani 1 1 d . A .
H7A H 0.3522 1.0199 0.6641 0.096 Uiso 1 1 calc R . .
H7B H 0.4571 1.0477 0.6356 0.096 Uiso 1 1 calc R . .
C8 C 0.4917(10) 0.968(2) 0.7215(7) 0.076(4) Uani 1 1 d . . .
H8A H 0.4884 1.0811 0.7409 0.092 Uiso 1 1 calc R . .
H8B H 0.4659 0.8788 0.7461 0.092 Uiso 1 1 calc R . .
C9 C 0.6740(11) 0.9333(18) 0.7678(5) 0.065(3) Uani 1 1 d . . .
H9A H 0.6439 0.8658 0.7974 0.078 Uiso 1 1 calc R . .
H9B H 0.6837 1.0532 0.7822 0.078 Uiso 1 1 calc R . .
C10 C 0.7828(10) 0.859(2) 0.7616(6) 0.065(3) Uani 1 1 d . . .
H10A H 0.8094 0.9148 0.7283 0.078 Uiso 1 1 calc R . .
H10B H 0.8358 0.8796 0.7980 0.078 Uiso 1 1 calc R . .
C11 C 0.8640(12) 0.587(3) 0.7430(7) 0.086(5) Uani 1 1 d . . .
H11A H 0.9176 0.5940 0.7799 0.103 Uiso 1 1 calc R . .
H11B H 0.8948 0.6441 0.7116 0.103 Uiso 1 1 calc R . .
C12 C 0.8441(16) 0.406(2) 0.7276(7) 0.091(5) Uani 1 1 d . A .
H12A H 0.9127 0.3414 0.7344 0.109 Uiso 1 1 calc R . .
H12B H 0.7958 0.3549 0.7523 0.109 Uiso 1 1 calc R . .
F1 F 0.8090(7) 0.7279(12) 0.4049(4) 0.076(2) Uani 1 1 d . . .
F2 F 0.6764(6) 0.8161(13) 0.4809(4) 0.084(3) Uani 1 1 d . . .
F3 F 0.7595(7) 0.8834(12) 0.5980(4) 0.080(2) Uani 1 1 d . . .
F4 F 0.9745(7) 0.8498(13) 0.6393(3) 0.076(2) Uani 1 1 d . . .
I1 I 1.06335(7) 0.68355(11) 0.41904(4) 0.0569(3) Uani 1 1 d . . .
I2 I 1.17507(6) 0.76590(12) 0.57920(4) 0.0615(3) Uani 1 1 d . . .
O1 O 0.4058(8) 0.8048(14) 0.6323(5) 0.079(3) Uani 1 1 d . . .
O2 O 0.6011(7) 0.9313(15) 0.7143(4) 0.071(3) Uani 1 1 d . . .
O3 O 0.7685(9) 0.6747(13) 0.7508(5) 0.075(3) Uani 1 1 d . . .
O4 O 0.7964(10) 0.3968(19) 0.6683(5) 0.096(4) Uani 1 1 d . . .

loop_
_atom_site_aniso_label
_atom_site_aniso_U_11
_atom_site_aniso_U_22
_atom_site_aniso_U_33
_atom_site_aniso_U_23
_atom_site_aniso_U_13
_atom_site_aniso_U_12
C13 0.103(7) 0.102(8) 0.114(9) 0.016(7) 0.022(7) 0.003(6)
C14 0.093(6) 0.100(8) 0.099(9) 0.005(7) 0.009(7) -0.007(7)
C15 0.115(8) 0.112(7) 0.110(8) -0.010(6) 0.008(6) 0.014(7)
C16 0.087(8) 0.099(6) 0.088(8) -0.003(6) 0.014(6) 0.000(6)
O5 0.089(5) 0.102(7) 0.097(7) -0.005(6) 0.030(5) 0.003(6)
C13' 0.103(7) 0.102(8) 0.114(9) 0.016(7) 0.022(7) 0.003(6)
C14' 0.093(6) 0.100(8) 0.099(9) 0.005(7) 0.009(7) -0.007(7)
C15' 0.115(8) 0.112(7) 0.110(8) -0.010(6) 0.008(6) 0.014(7)
C16' 0.087(8) 0.099(6) 0.088(8) -0.003(6) 0.014(6) 0.000(6)
O5' 0.089(5) 0.102(7) 0.097(7) -0.005(6) 0.030(5) 0.003(6)
C1 0.059(7) 0.052(6) 0.057(7) 0.001(6) 0.013(6) -0.009(5)
C2 0.055(7) 0.052(7) 0.088(9) 0.004(7) 0.024(7) 0.005(6)
C3 0.065(7) 0.057(7) 0.065(7) -0.002(6) 0.031(6) -0.001(6)
C4 0.061(7) 0.042(6) 0.043(6) 0.015(5) 0.011(5) 0.001(5)
C5 0.051(6) 0.030(4) 0.061(6) 0.005(5) 0.018(5) -0.006(4)
C6 0.055(6) 0.045(5) 0.060(6) 0.046(5) 0.010(5) 0.011(5)
C7 0.055(7) 0.077(9) 0.101(11) -0.025(9) -0.010(7) 0.002(7)
C8 0.074(8) 0.058(7) 0.111(10) 0.001(7) 0.053(8) 0.008(6)
C9 0.084(8) 0.055(7) 0.050(6) -0.012(6) -0.007(6) -0.002(7)
C10 0.053(6) 0.080(9) 0.063(7) -0.001(7) 0.009(6) -0.011(6)
C11 0.068(8) 0.116(13) 0.067(9) 0.007(9) -0.007(7) 0.024(9)
C12 0.124(13) 0.079(10) 0.078(9) 0.018(8) 0.042(9) 0.022(10)
F1 0.071(5) 0.087(6) 0.064(5) -0.009(4) -0.006(4) 0.008(4)
F2 0.049(4) 0.098(6) 0.105(6) 0.004(5) 0.016(4) 0.010(4)
F3 0.083(5) 0.086(6) 0.083(5) -0.009(5) 0.043(4) -0.006(5)
F4 0.078(5) 0.104(6) 0.046(4) 0.007(4) 0.013(3) -0.005(5)
I1 0.0658(5) 0.0499(5) 0.0591(5) 0.0001(3) 0.0222(4) -0.0004(3)
I2 0.0496(5) 0.0615(5) 0.0703(6) 0.0072(4) 0.0023(4) -0.0046(3)
O1 0.053(5) 0.078(6) 0.109(8) -0.014(6) 0.020(5) -0.004(5)
O2 0.049(4) 0.103(7) 0.059(5) 0.005(5) -0.001(4) 0.007(5)
O3 0.081(6) 0.067(6) 0.084(6) -0.009(5) 0.035(5) -0.006(5)
O4 0.109(8) 0.120(10) 0.069(6) -0.007(6) 0.045(6) 0.001(7)

loop_
_atom_type_symbol
_atom_type_description
_atom_type_scat_dispersion_real
_atom_type_scat_dispersion_imag
_atom_type_scat_source
C C 0.0033 0.0016 'International Tables Vol C Tables 4.2.6.8 and 6.1.1.4'
H H 0.0000 0.0000 'International Tables Vol C Tables 4.2.6.8 and 6.1.1.4'
O O 0.0106 0.0060 'International Tables Vol C Tables 4.2.6.8 and 6.1.1.4'
F F 0.0171 0.0103 'International Tables Vol C Tables 4.2.6.8 and 6.1.1.4'
I I -0.4742 1.8119 'International Tables Vol C Tables 4.2.6.8 and 6.1.1.4'

loop_
_geom_angle_atom_site_label_1
_geom_angle_atom_site_label_2
_geom_angle_atom_site_label_3
_geom_angle
_geom_angle_site_symmetry_1
_geom_angle_site_symmetry_3
_geom_angle_publ_flag
O4 C13 C14 99.3(10) . . ?
O4 C13 H13A 111.9 . . ?
C14 C13 H13A 111.9 . . ?
O4 C13 H13B 111.9 . . ?
C14 C13 H13B 111.9 . . ?
H13A C13 H13B 109.6 . . ?
O5 C14 C13 108.1 . . ?
O5 C14 H14A 110.1 . . ?
C13 C14 H14A 110.1 . . ?
O5 C14 H14B 110.1 . . ?
C13 C14 H14B 110.1 . . ?
H14A C14 H14B 108.4 . . ?
O5 C15 C16 108.6 . . ?
O5 C15 H15A 110.0 . . ?
C16 C15 H15A 110.0 . . ?
O5 C15 H15B 110.0 . . ?
C16 C15 H15B 110.0 . . ?
H15A C15 H15B 108.3 . . ?
O1 C16 C15 109.9(9) . . ?
O1 C16 H16A 109.7 . . ?
C15 C16 H16A 109.7 . . ?
O1 C16 H16B 109.7 . . ?
C15 C16 H16B 109.7 . . ?
H16A C16 H16B 108.2 . . ?
C14 O5 C15 109.2 . . ?
O4 C13' C14' 114.9(10) . . ?
O4 C13' H13C 108.5 . . ?
C14' C13' H13C 108.5 . . ?
O4 C13' H13D 108.5 . . ?
C14' C13' H13D 108.5 . . ?
H13C C13' H13D 107.5 . . ?
O5' C14' C13' 108.8 . . ?
O5' C14' H14C 109.9 . . ?
C13' C14' H14C 109.9 . . ?
O5' C14' H14D 109.9 . . ?
C13' C14' H14D 109.9 . . ?
H14C C14' H14D 108.3 . . ?
O5' C15' C16' 108.7 . . ?
O5' C15' H15C 110.0 . . ?
C16' C15' H15C 110.0 . . ?
O5' C15' H15D 110.0 . . ?
C16' C15' H15D 110.0 . . ?
H15C C15' H15D 108.3 . . ?
O1 C16' C15' 110.3(9) . . ?
O1 C16' H16C 109.6 . . ?
C15' C16' H16C 109.6 . . ?
O1 C16' H16D 109.6 . . ?
C15' C16' H16D 109.6 . . ?
H16C C16' H16D 108.1 . . ?
C14' O5' C15' 120.4 . . ?
C6 C1 F1 121.5(11) . . ?
C6 C1 C2 120.7(13) . . ?
F1 C1 C2 117.4(12) . . ?
C3 C2 F2 119.9(12) . . ?
C3 C2 C1 121.0(12) . . ?
F2 C2 C1 118.8(13) . . ?
C2 C3 F3 121.4(12) . . ?
C2 C3 C4 119.2(11) . . ?
F3 C3 C4 119.4(11) . . ?
F4 C4 C5 120.4(10) . . ?
F4 C4 C3 117.6(10) . . ?
C5 C4 C3 121.9(11) . . ?
C4 C5 C6 116.9(10) . . ?
C4 C5 I2 118.7(9) . . ?
C6 C5 I2 124.2(8) . . ?
C1 C6 C5 120.0(11) . . ?
C1 C6 I1 118.6(9) . . ?
C5 C6 I1 121.4(8) . . ?
O1 C7 C8 115.5(13) . . ?
O1 C7 H7A 108.4 . . ?
C8 C7 H7A 108.4 . . ?
O1 C7 H7B 108.4 . . ?
C8 C7 H7B 108.4 . . ?
H7A C7 H7B 107.5 . . ?
O2 C8 C7 107.4(11) . . ?
O2 C8 H8A 110.2 . . ?
C7 C8 H8A 110.2 . . ?
O2 C8 H8B 110.2 . . ?
C7 C8 H8B 110.2 . . ?
H8A C8 H8B 108.5 . . ?
O2 C9 C10 112.1(11) . . ?
O2 C9 H9A 109.2 . . ?
C10 C9 H9A 109.2 . . ?
O2 C9 H9B 109.2 . . ?
C10 C9 H9B 109.2 . . ?
H9A C9 H9B 107.9 . . ?
O3 C10 C9 107.5(10) . . ?
O3 C10 H10A 110.2 . . ?
C9 C10 H10A 110.2 . . ?
O3 C10 H10B 110.2 . . ?
C9 C10 H10B 110.2 . . ?
H10A C10 H10B 108.5 . . ?
O3 C11 C12 112.3(15) . . ?
O3 C11 H11A 109.1 . . ?
C12 C11 H11A 109.1 . . ?
O3 C11 H11B 109.1 . . ?
C12 C11 H11B 109.1 . . ?
H11A C11 H11B 107.9 . . ?
O4 C12 C11 108.4(14) . . ?
O4 C12 H12A 110.0 . . ?
C11 C12 H12A 110.0 . . ?
O4 C12 H12B 110.0 . . ?
C11 C12 H12B 110.0 . . ?
H12A C12 H12B 108.4 . . ?
C7 O1 C16 113.2(12) . . ?
C7 O1 C16' 113.5(11) . . ?
C16 O1 C16' 5.37(7) . . ?
C9 O2 C8 112.8(10) . . ?
C11 O3 C10 114.2(12) . . ?
C13 O4 C13' 1.2 . . ?
C13 O4 C12 116.4(12) . . ?
C13' O4 C12 115.4(12) . . ?

loop_
_geom_bond_atom_site_label_1
_geom_bond_atom_site_label_2
_geom_bond_distance
_geom_bond_site_symmetry_2
_geom_bond_publ_flag
C13 O4 1.361(17) . ?
C13 C14 1.527(6) . ?
C13 H13A 0.9700 . ?
C13 H13B 0.9700 . ?
C14 O5 1.424(6) . ?
C14 H14A 0.9700 . ?
C14 H14B 0.9700 . ?
C15 O5 1.433(6) . ?
C15 C16 1.514(6) . ?
C15 H15A 0.9700 . ?
C15 H15B 0.9700 . ?
C16 O1 1.423(18) . ?
C16 H16A 0.9700 . ?
C16 H16B 0.9700 . ?
C13' O4 1.366(17) . ?
C13' C14' 1.515(6) . ?
C13' H13C 0.9700 . ?
C13' H13D 0.9700 . ?
C14' O5' 1.433(6) . ?
C14' H14C 0.9700 . ?
C14' H14D 0.9700 . ?
C15' O5' 1.435(6) . ?
C15' C16' 1.514(6) . ?
C15' H15C 0.9700 . ?
C15' H15D 0.9700 . ?
C16' O1 1.427(17) . ?
C16' H16C 0.9700 . ?
C16' H16D 0.9700 . ?
C1 C6 1.339(17) . ?
C1 F1 1.352(15) . ?
C1 C2 1.387(18) . ?
C2 C3 1.339(19) . ?
C2 F2 1.360(15) . ?
C3 F3 1.338(13) . ?
C3 C4 1.396(17) . ?
C4 F4 1.333(13) . ?
C4 C5 1.366(15) . ?
C5 C6 1.444(17) . ?
C5 I2 2.061(11) . ?
C6 I1 2.093(12) . ?
C7 O1 1.416(18) . ?
C7 C8 1.48(2) . ?
C7 H7A 0.9700 . ?
C7 H7B 0.9700 . ?
C8 O2 1.420(14) . ?
C8 H8A 0.9700 . ?
C8 H8B 0.9700 . ?
C9 O2 1.373(15) . ?
C9 C10 1.490(19) . ?
C9 H9A 0.9700 . ?
C9 H9B 0.9700 . ?
C10 O3 1.433(18) . ?
C10 H10A 0.9700 . ?
C10 H10B 0.9700 . ?
C11 O3 1.397(17) . ?
C11 C12 1.43(3) . ?
C11 H11A 0.9700 . ?
C11 H11B 0.9700 . ?
C12 O4 1.367(19) . ?
C12 H12A 0.9700 . ?
C12 H12B 0.9700 . ?

loop_
_geom_torsion_atom_site_label_1
_geom_torsion_atom_site_label_2
_geom_torsion_atom_site_label_3
_geom_torsion_atom_site_label_4
_geom_torsion
_geom_torsion_site_symmetry_1
_geom_torsion_site_symmetry_2
_geom_torsion_site_symmetry_3
_geom_torsion_site_symmetry_4
_geom_torsion_publ_flag
O4 C13 C14 O5 -168.6(10) . . . . ?
O5 C15 C16 O1 -74.2(10) . . . . ?
C13 C14 O5 C15 -160.3 . . . . ?
C16 C15 O5 C14 -71.3 . . . . ?
O4 C13' C14' O5' -79.1(11) . . . . ?
O5' C15' C16' O1 -146.7(10) . . . . ?
C13' C14' O5' C15' -94.0 . . . . ?
C16' C15' O5' C14' 155.4 . . . . ?
C6 C1 C2 C3 -1.0(19) . . . . ?
F1 C1 C2 C3 -174.1(12) . . . . ?
C6 C1 C2 F2 173.3(11) . . . . ?
F1 C1 C2 F2 0.1(17) . . . . ?
F2 C2 C3 F3 4(2) . . . . ?
C1 C2 C3 F3 178.6(12) . . . . ?
F2 C2 C3 C4 -176.9(11) . . . . ?
C1 C2 C3 C4 -2.7(19) . . . . ?
C2 C3 C4 F4 -175.1(12) . . . . ?
F3 C3 C4 F4 3.6(17) . . . . ?
C2 C3 C4 C5 1.6(18) . . . . ?
F3 C3 C4 C5 -179.7(11) . . . . ?
F4 C4 C5 C6 179.5(10) . . . . ?
C3 C4 C5 C6 2.8(16) . . . . ?
F4 C4 C5 I2 -4.8(14) . . . . ?
C3 C4 C5 I2 178.5(9) . . . . ?
F1 C1 C6 C5 178.5(10) . . . . ?
C2 C1 C6 C5 5.6(17) . . . . ?
F1 C1 C6 I1 -5.2(15) . . . . ?
C2 C1 C6 I1 -178.1(9) . . . . ?
C4 C5 C6 C1 -6.4(15) . . . . ?
I2 C5 C6 C1 178.1(8) . . . . ?
C4 C5 C6 I1 177.4(7) . . . . ?
I2 C5 C6 I1 1.9(12) . . . . ?
O1 C7 C8 O2 70.4(16) . . . . ?
O2 C9 C10 O3 -69.1(15) . . . . ?
O3 C11 C12 O4 77.0(17) . . . . ?
C8 C7 O1 C16 -98.3(16) . . . . ?
C8 C7 O1 C16' -92.5(16) . . . . ?
C15 C16 O1 C7 171.3(9) . . . . ?
C15 C16 O1 C16' 77.0(3) . . . . ?
C15' C16' O1 C7 160.0(10) . . . . ?
C15' C16' O1 C16 -112.0(3) . . . . ?
C10 C9 O2 C8 168.3(12) . . . . ?
C7 C8 O2 C9 177.4(12) . . . . ?
C12 C11 O3 C10 -175.2(13) . . . . ?
C9 C10 O3 C11 179.0(11) . . . . ?
C14 C13 O4 C13' 151.0(4) . . . . ?
C14 C13 O4 C12 120.4(13) . . . . ?
C14' C13' O4 C13 23.5(7) . . . . ?
C14' C13' O4 C12 173.2(11) . . . . ?
C11 C12 O4 C13 -114.4(17) . . . . ?
C11 C12 O4 C13' -115.1(17) . . . . ?
